data_7021621
loop_
_publ_author_name
'Neto, Brenno A. D.'
'Viana, Barbara F. L.'
'Rodrigues, Thyago S.'
'Lalli, Priscila M.'
'Eberlin, Marcos N.'
'da Silva, Wender A.'
'de Oliveira, Heibbe C. B.'
'Gatto, Claudia C.'

_publ_section_title
;
 Condensed, solution and gas phase behaviour of mono- and dinuclear
 2,6-diacetylpyridine (dap) hydrazone copper complexes probed by X-ray,
 mass spectrometry and theoretical calculations.
;
_journal_issue 32
_journal_name_full 'Dalton transactions (Cambridge, England : 2003)'
_journal_page_first 11497
_journal_page_last 11506
_journal_paper_doi 10.1039/c3dt50594d
_journal_volume 42
_journal_year 2013
_chemical_absolute_configuration unk
_chemical_formula_moiety 'C23 H23 Cl2 Cu N5 O3'
_chemical_formula_sum 'C23 H23 Cl2 Cu N5 O3'
_chemical_formula_weight 551.9
_space_group_IT_number 19
_symmetry_cell_setting orthorhombic
_symmetry_space_group_name_Hall 'P 2ac 2ab'
_symmetry_space_group_name_H-M 'P 21 21 21'
_atom_sites_solution_hydrogens geom
_atom_sites_solution_primary direct
_atom_sites_solution_secondary difmap
_audit_conform_dict_location ftp://ftp.iucr.org/pub/cif_core.dic
_audit_conform_dict_name cif_core.dic
_audit_conform_dict_version 2.4
_audit_creation_date 2013-05-17T15:05:26-00:00
_audit_creation_method 'WinGX routine CIF_UPDATE'
_cell_angle_alpha 90
_cell_angle_beta 90
_cell_angle_gamma 90
_cell_formula_units_Z 4
_cell_length_a 8.7422(2)
_cell_length_b 8.7459(2)
_cell_length_c 32.5645(7)
_cell_measurement_reflns_used 6436
_cell_measurement_temperature 296(2)
_cell_measurement_theta_max 26.47
_cell_measurement_theta_min 1.25
_cell_volume 2489.83(10)
_computing_cell_refinement 'APEX2 v2011.2-3 (Bruker AXS, 2009)'
_computing_data_collection 'SAINT V7.68A (Bruker AXS, 2009)'
_computing_data_reduction 'SAINT/SADABS (Bruker AXS, 2009)'
_computing_molecular_graphics 'Ortep-3 for Windows (Farrugia, 1997)'
_computing_publication_material 'Pov-Ray for windows Vesion 3.6.2., 2009'
_computing_structure_refinement 'SHELXL-97 (Sheldrick, 2008)'
_computing_structure_solution 'SHELXS-97 (Sheldrick, 2008)'
_diffrn_ambient_temperature 296(2)
_diffrn_measured_fraction_theta_full 0.997
_diffrn_measured_fraction_theta_max 0.997
_diffrn_measurement_device_type 'BrukerSMART APEX-II CCD'
_diffrn_measurement_method '\f and \w scans'
_diffrn_radiation_monochromator graphite
_diffrn_radiation_type MoK\a
_diffrn_radiation_wavelength 0.71073
_diffrn_reflns_av_R_equivalents 0.0372
_diffrn_reflns_av_unetI/netI 0.0569
_diffrn_reflns_limit_h_max 9
_diffrn_reflns_limit_h_min -10
_diffrn_reflns_limit_k_max 10
_diffrn_reflns_limit_k_min -10
_diffrn_reflns_limit_l_max 40
_diffrn_reflns_limit_l_min -39
_diffrn_reflns_number 18904
_diffrn_reflns_theta_full 26.47
_diffrn_reflns_theta_max 26.47
_diffrn_reflns_theta_min 1.25
_exptl_absorpt_coefficient_mu 1.126
_exptl_absorpt_correction_T_max 0.8492
_exptl_absorpt_correction_T_min 0.7660
_exptl_absorpt_correction_type multi-scan
_exptl_absorpt_process_details 'SADABS V2008/1 (Bruker AXS)'
_exptl_crystal_colour green
_exptl_crystal_density_diffrn 1.472
_exptl_crystal_density_method 'not measured'
_exptl_crystal_description block
_exptl_crystal_F_000 1132
_exptl_crystal_size_max 0.25
_exptl_crystal_size_mid 0.2
_exptl_crystal_size_min 0.15
_refine_diff_density_max 0.397
_refine_diff_density_min -0.332
_refine_diff_density_rms 0.059
_refine_ls_abs_structure_details 'Flack H D (1983), Acta Cryst. A39, 876-881'
_refine_ls_abs_structure_Flack 0.016(15)
_refine_ls_extinction_method none
_refine_ls_goodness_of_fit_ref 1.038
_refine_ls_hydrogen_treatment mixed
_refine_ls_matrix_type full
_refine_ls_number_parameters 317
_refine_ls_number_reflns 4857
_refine_ls_number_restraints 0
_refine_ls_restrained_S_all 1.038
_refine_ls_R_factor_all 0.064
_refine_ls_R_factor_gt 0.0421
_refine_ls_shift/su_max 0
_refine_ls_shift/su_mean 0
_refine_ls_structure_factor_coef Fsqd
_refine_ls_weighting_details 'calc w=1/[\s^2^(Fo^2^)+(0.0435P)^2^+0.2545P] where P=(Fo^2^+2Fc^2^)/3'
_refine_ls_weighting_scheme calc
_refine_ls_wR_factor_gt 0.0859
_refine_ls_wR_factor_ref 0.0918
_reflns_number_gt 3739
_reflns_number_total 4857
_reflns_threshold_expression >2sigma(I)
_cod_data_source_file c3dt50594d.txt
_cod_data_source_block p21
_cod_original_sg_symbol_H-M P2(1)2(1)2(1)
_cod_database_code 7021621

loop_
_symmetry_equiv_pos_as_xyz
'x, y, z'
'-x+1/2, -y, z+1/2'
'-x, y+1/2, -z+1/2'
'x+1/2, -y+1/2, -z'

loop_
_atom_site_label
_atom_site_type_symbol
_atom_site_fract_x
_atom_site_fract_y
_atom_site_fract_z
_atom_site_U_iso_or_equiv
_atom_site_adp_type
_atom_site_occupancy
_atom_site_symmetry_multiplicity
_atom_site_calc_flag
_atom_site_refinement_flags
Cu1 Cu 1.05979(5) 0.73361(5) 0.104864(13) 0.03657(13) Uani 1 1 d .
Cl2 Cl 0.94551(13) 0.53260(11) 0.07662(3) 0.0546(3) Uani 1 1 d .
Cl1 Cl 1.27813(12) 0.63102(13) 0.14188(3) 0.0557(3) Uani 1 1 d .
N2 N 0.9169(3) 0.7485(4) 0.15465(9) 0.0384(7) Uani 1 1 d .
N1 N 1.0759(3) 0.9476(3) 0.11978(9) 0.0353(7) Uani 1 1 d .
N5 N 1.2222(4) 0.7338(4) 0.02238(9) 0.0445(8) Uani 1 1 d .
N4 N 1.1799(3) 0.8222(4) 0.05604(9) 0.0391(8) Uani 1 1 d .
N3 N 0.8243(4) 0.6291(4) 0.16689(11) 0.0426(9) Uani 1 1 d .
C17 C 1.1561(4) 0.7601(6) -0.01449(12) 0.0439(10) Uani 1 1 d .
C13 C 0.4907(5) 0.3047(6) 0.19396(16) 0.0672(15) Uani 1 1 d .
H13 H 0.4071 0.291 0.1767 0.081 Uiso 1 1 calc R
C6 C 0.9143(4) 0.8772(4) 0.17404(11) 0.0389(9) Uani 1 1 d .
C2 C 1.1721(4) 1.1931(4) 0.10591(14) 0.0448(10) Uani 1 1 d .
H2 H 1.2257 1.2597 0.0889 0.054 Uiso 1 1 calc R
C8 C 1.2129(4) 0.9658(4) 0.05752(12) 0.0369(9) Uani 1 1 d .
C11 C 0.7188(4) 0.4369(4) 0.21104(12) 0.0355(9) Uani 1 1 d .
C18 C 1.1734(4) 0.6354(5) -0.04585(12) 0.0464(10) Uani 1 1 d .
C15 C 0.6285(6) 0.2304(6) 0.25312(14) 0.0613(12) Uani 1 1 d .
H15 H 0.6389 0.1673 0.2759 0.074 Uiso 1 1 calc R
C5 C 1.0101(4) 0.9955(4) 0.15454(11) 0.0352(9) Uani 1 1 d .
C4 C 1.0278(4) 1.1474(4) 0.16669(12) 0.0453(10) Uani 1 1 d .
H4 H 0.9848 1.1816 0.1912 0.054 Uiso 1 1 calc R
C7 C 0.8139(5) 0.9167(5) 0.20952(14) 0.0564(12) Uani 1 1 d .
H7A H 0.7267 0.85 0.2098 0.085 Uiso 1 1 calc R
H7B H 0.7803 1.0208 0.207 0.085 Uiso 1 1 calc R
H7C H 0.8702 0.9048 0.2346 0.085 Uiso 1 1 calc R
C3 C 1.1081(4) 1.2449(5) 0.14253(13) 0.0502(10) Uani 1 1 d .
H3 H 1.1205 1.3463 0.1504 0.06 Uiso 1 1 calc R
C10 C 0.8304(5) 0.5640(5) 0.20512(13) 0.0386(9) Uani 1 1 d .
C12 C 0.5952(4) 0.4173(5) 0.18588(13) 0.0486(11) Uani 1 1 d .
H12 H 0.582 0.4807 0.1632 0.058 Uiso 1 1 calc R
C1 C 1.1546(4) 1.0409(4) 0.09528(12) 0.0373(9) Uani 1 1 d .
C9 C 1.3053(5) 1.0533(5) 0.02740(13) 0.0525(11) Uani 1 1 d .
H9A H 1.3504 0.984 0.008 0.079 Uiso 1 1 calc R
H9B H 1.3846 1.1079 0.0415 0.079 Uiso 1 1 calc R
H9C H 1.2407 1.1245 0.0132 0.079 Uiso 1 1 calc R
C16 C 0.7355(5) 0.3438(5) 0.24529(13) 0.0513(11) Uani 1 1 d .
H16 H 0.8181 0.3574 0.2629 0.062 Uiso 1 1 calc R
C21 C 1.1729(6) 0.4074(7) -0.10442(19) 0.0790(16) Uani 1 1 d .
H21 H 1.1701 0.3299 -0.124 0.095 Uiso 1 1 calc R
C23 C 1.2567(5) 0.5056(6) -0.03923(16) 0.0657(14) Uani 1 1 d .
H23 H 1.3122 0.4949 -0.015 0.079 Uiso 1 1 calc R
C14 C 0.5097(6) 0.2126(6) 0.22744(16) 0.0679(15) Uani 1 1 d .
H14 H 0.4388 0.1357 0.2326 0.081 Uiso 1 1 calc R
C19 C 1.0920(5) 0.6522(6) -0.08217(13) 0.0596(12) Uani 1 1 d .
H19 H 1.0367 0.7412 -0.087 0.071 Uiso 1 1 calc R
C20 C 1.0933(6) 0.5372(7) -0.11104(16) 0.0767(15) Uani 1 1 d .
H20 H 1.0387 0.5491 -0.1353 0.092 Uiso 1 1 calc R
C22 C 1.2595(6) 0.3870(6) -0.06888(19) 0.0801(16) Uani 1 1 d .
H22 H 1.3169 0.2989 -0.0648 0.096 Uiso 1 1 calc R
O1 O 0.9146(3) 0.6113(3) 0.23190(9) 0.0597(8) Uani 1 1 d .
O2 O 1.0875(3) 0.8785(4) -0.02152(9) 0.0553(8) Uani 1 1 d .
O3 O 0.8678(4) 0.0394(4) 0.93741(12) 0.0909(12) Uani 1 1 d .
H3A H 0.810(5) 0.574(5) 0.1468(13) 0.052(14) Uiso 1 1 d .
H5A H 1.247(5) 0.629(6) 0.0316(15) 0.086(17) Uiso 1 1 d .

loop_
_atom_site_aniso_label
_atom_site_aniso_U_11
_atom_site_aniso_U_22
_atom_site_aniso_U_33
_atom_site_aniso_U_23
_atom_site_aniso_U_13
_atom_site_aniso_U_12
Cu1 0.0484(2) 0.0285(2) 0.0329(2) 0.0013(2) 0.0023(2) -0.0017(2)
Cl2 0.0734(7) 0.0427(6) 0.0476(6) -0.0053(5) -0.0126(6) -0.0094(6)
Cl1 0.0562(6) 0.0549(7) 0.0559(7) 0.0074(6) -0.0129(5) 0.0061(5)
N2 0.0421(17) 0.0338(17) 0.0392(17) 0.0039(16) 0.0047(13) -0.0075(17)
N1 0.0451(18) 0.0278(15) 0.0329(17) 0.0051(13) 0.0007(15) -0.0001(15)
N5 0.061(2) 0.041(2) 0.0314(19) 0.0021(18) 0.0094(15) 0.0107(19)
N4 0.0484(19) 0.039(2) 0.0302(19) 0.0029(15) 0.0029(15) 0.0051(15)
N3 0.055(2) 0.040(2) 0.032(2) 0.0002(18) 0.0023(17) -0.0156(17)
C17 0.039(2) 0.049(3) 0.044(2) 0.002(2) 0.0024(18) -0.003(2)
C13 0.053(3) 0.070(4) 0.078(4) 0.009(3) -0.003(2) -0.024(2)
C6 0.042(2) 0.041(2) 0.034(2) 0.0009(19) 0.0000(18) 0.0030(19)
C2 0.055(2) 0.034(2) 0.046(2) 0.006(2) -0.001(2) -0.0070(17)
C8 0.036(2) 0.037(2) 0.038(2) 0.0098(19) 0.0003(17) 0.0002(17)
C11 0.041(2) 0.029(2) 0.037(2) 0.0008(18) 0.0091(19) 0.0060(17)
C18 0.044(2) 0.058(3) 0.038(3) -0.005(2) 0.0065(19) -0.008(2)
C15 0.087(3) 0.048(3) 0.049(3) 0.019(3) 0.020(3) -0.007(3)
C5 0.037(2) 0.032(2) 0.036(2) -0.0016(18) -0.0015(16) 0.0023(16)
C4 0.055(2) 0.035(2) 0.046(3) -0.008(2) 0.001(2) 0.0035(19)
C7 0.066(3) 0.050(3) 0.053(3) -0.005(2) 0.018(2) -0.003(2)
C3 0.063(2) 0.030(2) 0.058(3) -0.001(2) -0.006(2) -0.004(2)
C10 0.041(2) 0.042(2) 0.032(2) 0.000(2) 0.0016(19) 0.0023(19)
C12 0.046(3) 0.051(3) 0.049(3) 0.009(2) 0.000(2) -0.004(2)
C1 0.041(2) 0.032(2) 0.039(2) 0.0084(19) -0.0031(18) 0.0024(17)
C9 0.062(3) 0.050(3) 0.046(3) 0.009(2) 0.012(2) -0.005(2)
C16 0.063(3) 0.056(3) 0.034(2) 0.001(2) 0.002(2) 0.007(2)
C21 0.082(4) 0.089(4) 0.066(4) -0.037(4) 0.022(3) -0.017(3)
C23 0.065(3) 0.066(3) 0.065(3) -0.017(3) -0.004(2) 0.002(3)
C14 0.067(3) 0.056(3) 0.081(4) 0.008(3) 0.028(3) -0.017(2)
C19 0.060(3) 0.077(3) 0.042(3) -0.005(3) 0.004(2) -0.011(3)
C20 0.072(3) 0.100(4) 0.058(4) -0.016(3) 0.005(3) -0.019(3)
C22 0.085(4) 0.064(4) 0.091(4) -0.021(3) 0.022(3) 0.003(3)
O1 0.0640(19) 0.064(2) 0.0507(19) 0.0092(16) -0.0137(16) -0.0109(17)
O2 0.0601(19) 0.0592(19) 0.0465(18) -0.0017(15) -0.0076(14) 0.0130(17)
O3 0.112(3) 0.062(2) 0.099(3) 0.000(2) -0.032(2) 0.029(2)

loop_
_atom_type_symbol
_atom_type_description
_atom_type_scat_dispersion_real
_atom_type_scat_dispersion_imag
_atom_type_scat_source
C C 0.0033 0.0016 'International Tables Vol C Tables 4.2.6.8 and 6.1.1.4'
H H 0 0 'International Tables Vol C Tables 4.2.6.8 and 6.1.1.4'
N N 0.0061 0.0033 'International Tables Vol C Tables 4.2.6.8 and 6.1.1.4'
O O 0.0106 0.006 'International Tables Vol C Tables 4.2.6.8 and 6.1.1.4'
Cl Cl 0.1484 0.1585 'International Tables Vol C Tables 4.2.6.8 and 6.1.1.4'
Cu Cu 0.3201 1.2651 'International Tables Vol C Tables 4.2.6.8 and 6.1.1.4'

loop_
_geom_angle_atom_site_label_1
_geom_angle_atom_site_label_2
_geom_angle_atom_site_label_3
_geom_angle
N1 Cu1 N2 77.59(12)
N1 Cu1 N4 78.05(13)
N2 Cu1 N4 153.92(12)
N1 Cu1 Cl2 154.22(10)
N2 Cu1 Cl2 95.95(9)
N4 Cu1 Cl2 101.99(10)
N1 Cu1 Cl1 100.08(10)
N2 Cu1 Cl1 96.29(9)
N4 Cu1 Cl1 96.97(9)
Cl2 Cu1 Cl1 105.46(4)
C6 N2 N3 120.5(3)
C6 N2 Cu1 116.9(2)
N3 N2 Cu1 122.5(2)
C1 N1 C5 122.5(3)
C1 N1 Cu1 118.6(2)
C5 N1 Cu1 118.9(2)
C17 N5 N4 119.4(3)
C17 N5 H5A 121(3)
N4 N5 H5A 109(3)
C8 N4 N5 120.7(3)
C8 N4 Cu1 116.9(3)
N5 N4 Cu1 122.4(2)
C10 N3 N2 123.6(3)
C10 N3 H3A 119(3)
N2 N3 H3A 108(3)
O2 C17 N5 121.5(4)
O2 C17 C18 122.6(4)
N5 C17 C18 115.9(4)
C14 C13 C12 119.8(5)
C14 C13 H13 120.1
C12 C13 H13 120.1
N2 C6 C5 113.0(3)
N2 C6 C7 126.3(4)
C5 C6 C7 120.3(4)
C1 C2 C3 118.8(4)
C1 C2 H2 120.6
C3 C2 H2 120.6
N4 C8 C9 126.8(4)
N4 C8 C1 112.7(3)
C9 C8 C1 120.4(3)
C12 C11 C16 119.4(4)
C12 C11 C10 122.2(4)
C16 C11 C10 118.2(4)
C23 C18 C19 119.7(4)
C23 C18 C17 123.4(4)
C19 C18 C17 116.8(4)
C14 C15 C16 119.4(4)
C14 C15 H15 120.3
C16 C15 H15 120.3
N1 C5 C4 119.4(3)
N1 C5 C6 112.9(3)
C4 C5 C6 127.5(4)
C3 C4 C5 119.4(4)
C3 C4 H4 120.3
C5 C4 H4 120.3
C6 C7 H7A 109.5
C6 C7 H7B 109.5
H7A C7 H7B 109.5
C6 C7 H7C 109.5
H7A C7 H7C 109.5
H7B C7 H7C 109.5
C4 C3 C2 120.0(4)
C4 C3 H3 120
C2 C3 H3 120
O1 C10 N3 122.3(4)
O1 C10 C11 123.9(4)
N3 C10 C11 113.7(3)
C11 C12 C13 120.2(4)
C11 C12 H12 119.9
C13 C12 H12 119.9
N1 C1 C2 119.8(4)
N1 C1 C8 113.7(3)
C2 C1 C8 126.5(4)
C8 C9 H9A 109.5
C8 C9 H9B 109.5
H9A C9 H9B 109.5
C8 C9 H9C 109.5
H9A C9 H9C 109.5
H9B C9 H9C 109.5
C15 C16 C11 119.8(4)
C15 C16 H16 120.1
C11 C16 H16 120.1
C20 C21 C22 121.3(5)
C20 C21 H21 119.3
C22 C21 H21 119.3
C18 C23 C22 120.6(5)
C18 C23 H23 119.7
C22 C23 H23 119.7
C15 C14 C13 121.5(4)
C15 C14 H14 119.2
C13 C14 H14 119.2
C20 C19 C18 120.0(5)
C20 C19 H19 120
C18 C19 H19 120
C21 C20 C19 120.7(5)
C21 C20 H20 119.7
C19 C20 H20 119.7
C21 C22 C23 117.6(5)
C21 C22 H22 121.2
C23 C22 H22 121.2

loop_
_geom_bond_atom_site_label_1
_geom_bond_atom_site_label_2
_geom_bond_distance
Cu1 N1 1.938(3)
Cu1 N2 2.051(3)
Cu1 N4 2.057(3)
Cu1 Cl2 2.2214(10)
Cu1 Cl1 2.4293(11)
N2 C6 1.291(5)
N2 N3 1.381(4)
N1 C1 1.333(4)
N1 C5 1.337(4)
N5 C17 1.353(5)
N5 N4 1.391(4)
N5 H5A 0.99(5)
N4 C8 1.289(5)
N3 C10 1.370(5)
N3 H3A 0.82(4)
C17 O2 1.218(5)
C17 C18 1.502(6)
C13 C14 1.366(7)
C13 C12 1.368(6)
C13 H13 0.93
C6 C5 1.475(5)
C6 C7 1.492(6)
C2 C1 1.384(5)
C2 C3 1.393(6)
C2 H2 0.93
C8 C9 1.483(5)
C8 C1 1.485(5)
C11 C12 1.367(5)
C11 C16 1.389(5)
C11 C10 1.491(5)
C18 C23 1.366(6)
C18 C19 1.388(6)
C15 C14 1.342(7)
C15 C16 1.387(6)
C15 H15 0.93
C5 C4 1.395(5)
C4 C3 1.356(6)
C4 H4 0.93
C7 H7A 0.96
C7 H7B 0.96
C7 H7C 0.96
C3 H3 0.93
C10 O1 1.214(5)
C12 H12 0.93
C9 H9A 0.96
C9 H9B 0.96
C9 H9C 0.96
C16 H16 0.93
C21 C20 1.349(7)
C21 C22 1.394(8)
C21 H21 0.93
C23 C22 1.417(7)
C23 H23 0.93
C14 H14 0.93
C19 C20 1.377(7)
C19 H19 0.93
C20 H20 0.93
C22 H22 0.93

loop_
_geom_hbond_atom_site_label_D
_geom_hbond_atom_site_label_H
_geom_hbond_atom_site_label_A
_geom_hbond_distance_DH
_geom_hbond_distance_HA
_geom_hbond_distance_DA
_geom_hbond_angle_DHA
_geom_hbond_site_symmetry_A
N3 H3A Cl2 0.82(4) 2.60(4) 3.237(4) 135(4) .
N5 H5A O3 0.99(5) 2.08(5) 3.007(5) 156(4) 4_556

loop_
_geom_torsion_atom_site_label_1
_geom_torsion_atom_site_label_2
_geom_torsion_atom_site_label_3
_geom_torsion_atom_site_label_4
_geom_torsion
N1 Cu1 N2 C6 -6.1(3)
N4 Cu1 N2 C6 -27.4(4)
Cl2 Cu1 N2 C6 -160.8(3)
Cl1 Cu1 N2 C6 92.8(3)
N1 Cu1 N2 N3 172.4(3)
N4 Cu1 N2 N3 151.2(3)
Cl2 Cu1 N2 N3 17.7(3)
Cl1 Cu1 N2 N3 -88.6(3)
N2 Cu1 N1 C1 -173.4(3)
N4 Cu1 N1 C1 -2.8(3)
Cl2 Cu1 N1 C1 -95.7(3)
Cl1 Cu1 N1 C1 92.3(3)
N2 Cu1 N1 C5 7.7(3)
N4 Cu1 N1 C5 178.3(3)
Cl2 Cu1 N1 C5 85.4(3)
Cl1 Cu1 N1 C5 -86.6(3)
C17 N5 N4 C8 -67.4(5)
C17 N5 N4 Cu1 111.4(3)
N1 Cu1 N4 C8 1.7(3)
N2 Cu1 N4 C8 22.9(5)
Cl2 Cu1 N4 C8 155.3(3)
Cl1 Cu1 N4 C8 -97.2(3)
N1 Cu1 N4 N5 -177.2(3)
N2 Cu1 N4 N5 -156.0(3)
Cl2 Cu1 N4 N5 -23.5(3)
Cl1 Cu1 N4 N5 84.0(3)
C6 N2 N3 C10 -59.6(5)
Cu1 N2 N3 C10 121.9(4)
N4 N5 C17 O2 16.8(5)
N4 N5 C17 C18 -163.5(3)
N3 N2 C6 C5 -174.9(3)
Cu1 N2 C6 C5 3.7(4)
N3 N2 C6 C7 -2.0(6)
Cu1 N2 C6 C7 176.6(3)
N5 N4 C8 C9 -4.8(6)
Cu1 N4 C8 C9 176.3(3)
N5 N4 C8 C1 178.5(3)
Cu1 N4 C8 C1 -0.4(4)
O2 C17 C18 C23 176.4(4)
N5 C17 C18 C23 -3.3(6)
O2 C17 C18 C19 -7.4(6)
N5 C17 C18 C19 172.9(3)
C1 N1 C5 C4 -2.2(5)
Cu1 N1 C5 C4 176.6(3)
C1 N1 C5 C6 173.2(3)
Cu1 N1 C5 C6 -8.0(4)
N2 C6 C5 N1 2.4(5)
C7 C6 C5 N1 -170.9(3)
N2 C6 C5 C4 177.4(4)
C7 C6 C5 C4 4.0(6)
N1 C5 C4 C3 1.7(6)
C6 C5 C4 C3 -173.0(4)
C5 C4 C3 C2 0.0(6)
C1 C2 C3 C4 -1.3(6)
N2 N3 C10 O1 3.0(6)
N2 N3 C10 C11 179.9(3)
C12 C11 C10 O1 159.0(4)
C16 C11 C10 O1 -15.7(6)
C12 C11 C10 N3 -17.9(5)
C16 C11 C10 N3 167.4(3)
C16 C11 C12 C13 -1.4(6)
C10 C11 C12 C13 -176.0(4)
C14 C13 C12 C11 0.5(7)
C5 N1 C1 C2 1.0(5)
Cu1 N1 C1 C2 -177.9(3)
C5 N1 C1 C8 -177.7(3)
Cu1 N1 C1 C8 3.4(4)
C3 C2 C1 N1 0.8(6)
C3 C2 C1 C8 179.3(3)
N4 C8 C1 N1 -1.8(5)
C9 C8 C1 N1 -178.8(3)
N4 C8 C1 C2 179.6(4)
C9 C8 C1 C2 2.6(6)
C14 C15 C16 C11 -0.2(7)
C12 C11 C16 C15 1.2(6)
C10 C11 C16 C15 176.1(4)
C19 C18 C23 C22 -0.8(7)
C17 C18 C23 C22 175.3(4)
C16 C15 C14 C13 -0.8(7)
C12 C13 C14 C15 0.6(8)
C23 C18 C19 C20 1.2(6)
C17 C18 C19 C20 -175.2(4)
C22 C21 C20 C19 -1.8(8)
C18 C19 C20 C21 0.1(7)
C20 C21 C22 C23 2.1(8)
C18 C23 C22 C21 -0.8(7)
